data_2223298
loop_
_publ_author_name
'Feng, Wen'
'Zhao, Xiao-Jun'
'Yang, En-Cui'

_publ_section_title
;<i>catena</i>-Poly[[[diaquacopper(II)]-bis[\m~2~-1,3-bis(1,2,4-triazol-1-yl)propane]]
 dinitrate monohydrate]
;
_journal_coeditor_code BT5049
_journal_issue 10
_journal_name_full 'Acta Crystallographica Section E'
_journal_page_first m1198
_journal_page_last m1199
_journal_paper_doi 10.1107/S1600536809035958
_journal_volume 65
_journal_year 2009
_chemical_formula_iupac '[Cu (C7 H10 N6)2 (H2 O)2] (N O3)2, H2 O'
_chemical_formula_moiety 'C14 H24 Cu N12 O2 2+, 2(N O3 -), H2 O'
_chemical_formula_sum 'C14 H26 Cu N14 O9'
_chemical_formula_weight 598.03
_chemical_name_systematic
;
<i>catena</i>-Poly[[[diaquacopper(II)]-bis[\m~2~-1,3-bis(1,2,4-triazol-1-
yl)propane]] dinitrate monohydrate]
;
_space_group_IT_number 15
_symmetry_cell_setting monoclinic
_symmetry_space_group_name_Hall '-C 2yc'
_symmetry_space_group_name_H-M 'C 1 2/c 1'
_atom_sites_solution_hydrogens geom
_atom_sites_solution_primary direct
_atom_sites_solution_secondary difmap
_audit_creation_method SHELXL-97
_cell_angle_alpha 90.00
_cell_angle_beta 91.655(4)
_cell_angle_gamma 90.00
_cell_formula_units_Z 4
_cell_length_a 11.177(3)
_cell_length_b 12.449(3)
_cell_length_c 17.312(4)
_cell_measurement_reflns_used 3805
_cell_measurement_temperature 296(2)
_cell_measurement_theta_max 27.69
_cell_measurement_theta_min 2.45
_cell_volume 2407.8(10)
_computing_cell_refinement 'SAINT (Bruker, 2001)'
_computing_data_collection 'APEX2 (Bruker, 2003)'
_computing_data_reduction 'SAINT (Bruker, 2001)'
_computing_molecular_graphics
;
SHELXTL (Sheldrick, 2008) and DIAMOND (Brandenburg & Berndt,
1999)
;
_computing_publication_material 'SHELXTL (Sheldrick, 2008)'
_computing_structure_refinement 'SHELXL97 (Sheldrick, 2008)'
_computing_structure_solution 'SHELXS97 (Sheldrick, 2008)'
_diffrn_ambient_temperature 296(2)
_diffrn_measured_fraction_theta_full 0.999
_diffrn_measured_fraction_theta_max 0.999
_diffrn_measurement_device_type 'Bruker APEXII area-detector'
_diffrn_measurement_method 'phi and omega scans'
_diffrn_radiation_monochromator graphite
_diffrn_radiation_source 'fine-focus sealed tube'
_diffrn_radiation_type MoK\a
_diffrn_radiation_wavelength 0.71073
_diffrn_reflns_av_R_equivalents 0.0142
_diffrn_reflns_av_sigmaI/netI 0.0161
_diffrn_reflns_limit_h_max 13
_diffrn_reflns_limit_h_min -13
_diffrn_reflns_limit_k_max 14
_diffrn_reflns_limit_k_min -14
_diffrn_reflns_limit_l_max 14
_diffrn_reflns_limit_l_min -20
_diffrn_reflns_number 5954
_diffrn_reflns_theta_full 25.01
_diffrn_reflns_theta_max 25.01
_diffrn_reflns_theta_min 2.35
_exptl_absorpt_coefficient_mu 0.984
_exptl_absorpt_correction_T_max 0.8584
_exptl_absorpt_correction_T_min 0.7981
_exptl_absorpt_correction_type multi-scan
_exptl_absorpt_process_details '(SADABS; Sheldrick, 1996)'
_exptl_crystal_colour blue
_exptl_crystal_density_diffrn 1.650
_exptl_crystal_density_method 'not measured'
_exptl_crystal_description block
_exptl_crystal_F_000 1236
_exptl_crystal_size_max 0.24
_exptl_crystal_size_mid 0.18
_exptl_crystal_size_min 0.16
_refine_diff_density_max 0.926
_refine_diff_density_min -0.557
_refine_ls_extinction_method none
_refine_ls_goodness_of_fit_ref 1.072
_refine_ls_hydrogen_treatment constr
_refine_ls_matrix_type full
_refine_ls_number_parameters 184
_refine_ls_number_reflns 2115
_refine_ls_number_restraints 26
_refine_ls_restrained_S_all 1.120
_refine_ls_R_factor_all 0.0457
_refine_ls_R_factor_gt 0.0409
_refine_ls_shift/su_max 0.000
_refine_ls_shift/su_mean 0.000
_refine_ls_structure_factor_coef Fsqd
_refine_ls_weighting_details 'calc w=1/[\s^2^(Fo^2^)+(0.0519P)^2^+7.1750P] where P=(Fo^2^+2Fc^2^)/3'
_refine_ls_weighting_scheme calc
_refine_ls_wR_factor_gt 0.1090
_refine_ls_wR_factor_ref 0.1122
_reflns_number_gt 1874
_reflns_number_total 2115
_reflns_threshold_expression >2sigma(I)
_cod_data_source_file bt5049.cif
_cod_data_source_block I
_cod_depositor_comments
;
The following automatic conversions were performed:
'_symmetry_cell_setting' value 'Monoclinic' changed to 'monoclinic'
according to '/home/saulius/struct/CIF-dictionaries/cif_core.dic'
dictionary named 'cif_core.dic' version 2.4.1 from 2010-06-29.

Automatic conversion script
Id: cif_fix_enum 1527 2010-12-29 10:47:43Z saulius 

The following automatic conversions were performed:

'_symmetry_cell_setting' value 'Monoclinic' changed to 'monoclinic'
according to /home/saulius/struct/CIF-dictionaries/cif_core.dic
dictionary named 'cif_core.dic' version 2.4.1 from 2010-06-29.

Automatic conversion script
Id: cif_fix_values 1715 2011-07-08 13:25:40Z adriana 
;
_cod_original_cell_volume 2408.0(9)
_cod_original_sg_symbol_H-M C2/c
_cod_database_code 2223298
_cod_database_fobs_code 2223298

loop_
_symmetry_equiv_pos_as_xyz
'x, y, z'
'-x, y, -z+1/2'
'x+1/2, y+1/2, z'
'-x+1/2, y+1/2, -z+1/2'
'-x, -y, -z'
'x, -y, z-1/2'
'-x+1/2, -y+1/2, -z'
'x+1/2, -y+1/2, z-1/2'

loop_
_atom_site_type_symbol
_atom_site_label
_atom_site_fract_x
_atom_site_fract_y
_atom_site_fract_z
_atom_site_U_iso_or_equiv
_atom_site_adp_type
_atom_site_calc_flag
_atom_site_refinement_flags
_atom_site_occupancy
_atom_site_disorder_assembly
_atom_site_disorder_group
Cu Cu1 1.0000 0.5000 0.0000 0.0316(2) Uani d S 1 . .
N N1 1.1092(2) 0.1933(2) 0.06359(16) 0.0348(6) Uani d . 1 . .
N N2 1.1152(3) 0.1788(2) -0.01363(17) 0.0422(7) Uani d . 1 . .
N N3 1.0493(2) 0.3437(2) 0.01382(15) 0.0337(6) Uani d . 1 . .
N N4 0.8317(2) 0.0666(2) 0.09733(15) 0.0341(6) Uani d . 1 . .
N N5 0.8401(2) 0.1305(2) 0.03421(16) 0.0415(7) Uani d . 1 . .
N N6 0.6637(2) 0.0474(2) 0.03457(16) 0.0339(6) Uani d . 1 . .
C C1 1.0779(3) 0.2711(3) -0.0409(2) 0.0407(8) Uani d . 1 . .
H H1 1.0716 0.2857 -0.0936 0.049 Uiso calc R 1 . .
C C2 1.0699(3) 0.2906(2) 0.07910(19) 0.0350(7) Uani d . 1 . .
H H2 1.0585 0.3178 0.1284 0.042 Uiso calc R 1 . .
C C3 1.1409(3) 0.1067(3) 0.1175(2) 0.0405(8) Uani d . 1 . .
H H3A 1.1547 0.1370 0.1686 0.049 Uiso calc R 1 . .
H H3B 1.2151 0.0740 0.1018 0.049 Uiso calc R 1 . .
C C4 1.0458(3) 0.0208(3) 0.1216(2) 0.0386(8) Uani d . 1 . .
H H4A 1.0769 -0.0380 0.1531 0.046 Uiso calc R 1 . .
H H4B 1.0297 -0.0070 0.0700 0.046 Uiso calc R 1 . .
C C5 0.9283(3) 0.0588(3) 0.1550(2) 0.0433(8) Uani d . 1 . .
H H5A 0.9050 0.0093 0.1951 0.052 Uiso calc R 1 . .
H H5B 0.9406 0.1287 0.1787 0.052 Uiso calc R 1 . .
C C6 0.7370(3) 0.1162(3) -0.0014(2) 0.0382(7) Uani d . 1 . .
H H6 0.7158 0.1505 -0.0476 0.046 Uiso calc R 1 . .
C C7 0.7269(3) 0.0179(3) 0.0965(2) 0.0376(7) Uani d . 1 . .
H H7 0.7015 -0.0299 0.1339 0.045 Uiso calc R 1 . .
N N7 0.2452(3) 0.3129(3) 0.2674(2) 0.0646(10) Uani d D 1 . .
O O1 0.293(2) 0.2228(13) 0.2776(16) 0.147(3) Uani d PD 0.172(7) A 1
O O2 0.1369(11) 0.3192(19) 0.2856(14) 0.1018(18) Uani d PD 0.172(7) A 1
O O3 0.2982(18) 0.3883(13) 0.2421(14) 0.229(6) Uani d PDU 0.172(7) A 1
O O1' 0.2728(6) 0.2639(6) 0.3235(3) 0.147(3) Uani d PD 0.828(7) A 2
O O2' 0.3137(4) 0.3107(5) 0.2130(3) 0.1018(18) Uani d PD 0.828(7) A 2
O O3' 0.1580(7) 0.3633(8) 0.2599(3) 0.229(6) Uani d PDU 0.828(7) A 2
O O4 0.9447(3) 0.5006(2) 0.13626(15) 0.0523(7) Uani d . 1 . .
H H4' 0.9082 0.4529 0.1616 0.078 Uiso d R 1 . .
H H4" 0.9664 0.5569 0.1606 0.078 Uiso d R 1 . .
O O5 0.0000 0.6545(3) 0.2500 0.0667(11) Uani d S 1 . .
H H5 0.0564 0.7003 0.2495 0.100 Uiso d R 1 . .

loop_
_atom_site_aniso_label
_atom_site_aniso_U_11
_atom_site_aniso_U_22
_atom_site_aniso_U_33
_atom_site_aniso_U_12
_atom_site_aniso_U_13
_atom_site_aniso_U_23
Cu1 0.0248(3) 0.0273(3) 0.0426(3) -0.0009(2) -0.0023(2) 0.0017(2)
N1 0.0295(13) 0.0296(14) 0.0451(16) 0.0009(11) -0.0017(11) 0.0012(12)
N2 0.0463(16) 0.0349(15) 0.0457(17) 0.0025(13) 0.0070(13) -0.0027(13)
N3 0.0293(13) 0.0293(13) 0.0426(15) -0.0003(11) -0.0003(11) 0.0004(12)
N4 0.0284(13) 0.0361(14) 0.0377(14) -0.0019(11) -0.0006(11) -0.0006(12)
N5 0.0334(14) 0.0441(16) 0.0468(16) -0.0076(13) -0.0021(12) 0.0088(13)
N6 0.0278(13) 0.0299(14) 0.0438(15) -0.0016(11) -0.0010(11) 0.0004(12)
C1 0.0440(19) 0.0373(18) 0.0409(18) -0.0026(15) 0.0050(15) 0.0000(15)
C2 0.0314(16) 0.0310(16) 0.0424(18) 0.0002(13) -0.0004(13) -0.0018(14)
C3 0.0303(16) 0.0353(17) 0.055(2) 0.0033(14) -0.0073(14) 0.0066(16)
C4 0.0363(17) 0.0300(16) 0.049(2) 0.0015(14) -0.0071(15) 0.0054(14)
C5 0.0358(18) 0.055(2) 0.0386(18) -0.0058(16) -0.0068(14) 0.0005(16)
C6 0.0337(17) 0.0366(17) 0.0443(18) -0.0014(14) -0.0027(14) 0.0063(15)
C7 0.0327(17) 0.0372(18) 0.0428(18) -0.0054(14) 0.0007(14) 0.0049(14)
N7 0.075(3) 0.070(2) 0.049(2) 0.006(2) -0.0036(18) -0.0077(19)
O1 0.186(6) 0.172(6) 0.086(4) 0.005(5) 0.028(4) 0.069(5)
O2 0.113(4) 0.117(4) 0.077(3) 0.031(3) 0.038(3) 0.014(3)
O3 0.254(9) 0.362(13) 0.073(4) 0.241(10) 0.020(5) -0.005(6)
O1' 0.186(6) 0.172(6) 0.086(4) 0.005(5) 0.028(4) 0.069(5)
O2' 0.113(4) 0.117(4) 0.077(3) 0.031(3) 0.038(3) 0.014(3)
O3' 0.254(9) 0.362(13) 0.073(4) 0.241(10) 0.020(5) -0.005(6)
O4 0.0625(17) 0.0489(15) 0.0459(15) -0.0062(12) 0.0086(12) -0.0015(12)
O5 0.070(3) 0.052(2) 0.078(3) 0.000 -0.008(2) 0.000

loop_
_atom_type_symbol
_atom_type_description
_atom_type_scat_dispersion_real
_atom_type_scat_dispersion_imag
_atom_type_scat_source
C C 0.0033 0.0016 'International Tables Vol C Tables 4.2.6.8 and 6.1.1.4'
H H 0.0000 0.0000 'International Tables Vol C Tables 4.2.6.8 and 6.1.1.4'
N N 0.0061 0.0033 'International Tables Vol C Tables 4.2.6.8 and 6.1.1.4'
O O 0.0106 0.0060 'International Tables Vol C Tables 4.2.6.8 and 6.1.1.4'
Cu Cu 0.3201 1.2651 'International Tables Vol C Tables 4.2.6.8 and 6.1.1.4'

loop_
_geom_angle_atom_site_label_1
_geom_angle_atom_site_label_2
_geom_angle_atom_site_label_3
_geom_angle_site_symmetry_1
_geom_angle_site_symmetry_3
_geom_angle
_geom_angle_publ_flag
N6 Cu1 N6 3 7_655 180.0 y
N6 Cu1 N3 3 5_765 89.71(11) y
N6 Cu1 N3 7_655 5_765 90.29(11) y
N6 Cu1 N3 3 . 90.29(11) y
N6 Cu1 N3 7_655 . 89.71(10) y
N3 Cu1 N3 5_765 . 180.0 y
N6 Cu1 O4 3 . 88.00(10) y
N6 Cu1 O4 7_655 . 92.00(10) y
N3 Cu1 O4 5_765 . 92.03(10) y
N3 Cu1 O4 . . 87.97(10) y
C2 N1 N2 . . 110.5(3) ?
C2 N1 C3 . . 128.6(3) ?
N2 N1 C3 . . 120.9(3) ?
C1 N2 N1 . . 102.5(3) ?
C2 N3 C1 . . 103.0(3) ?
C2 N3 Cu1 . . 128.1(2) ?
C1 N3 Cu1 . . 128.6(2) ?
C7 N4 N5 . . 110.1(3) ?
C7 N4 C5 . . 128.3(3) ?
N5 N4 C5 . . 121.6(3) ?
C6 N5 N4 . . 102.7(3) ?
C7 N6 C6 . . 103.5(3) ?
C7 N6 Cu1 . 3_445 128.7(2) ?
C6 N6 Cu1 . 3_445 127.7(2) ?
N2 C1 N3 . . 114.4(3) ?
N2 C1 H1 . . 122.8 ?
N3 C1 H1 . . 122.8 ?
N1 C2 N3 . . 109.6(3) ?
N1 C2 H2 . . 125.2 ?
N3 C2 H2 . . 125.2 ?
N1 C3 C4 . . 113.2(3) ?
N1 C3 H3A . . 108.9 ?
C4 C3 H3A . . 108.9 ?
N1 C3 H3B . . 108.9 ?
C4 C3 H3B . . 108.9 ?
H3A C3 H3B . . 107.8 ?
C3 C4 C5 . . 114.4(3) ?
C3 C4 H4A . . 108.7 ?
C5 C4 H4A . . 108.7 ?
C3 C4 H4B . . 108.7 ?
C5 C4 H4B . . 108.7 ?
H4A C4 H4B . . 107.6 ?
N4 C5 C4 . . 113.1(3) ?
N4 C5 H5A . . 109.0 ?
C4 C5 H5A . . 109.0 ?
N4 C5 H5B . . 109.0 ?
C4 C5 H5B . . 109.0 ?
H5A C5 H5B . . 107.8 ?
N5 C6 N6 . . 114.1(3) ?
N5 C6 H6 . . 122.9 ?
N6 C6 H6 . . 122.9 ?
N4 C7 N6 . . 109.6(3) ?
N4 C7 H7 . . 125.2 ?
N6 C7 H7 . . 125.2 ?
O3' N7 O1' . . 124.8(5) ?
O3' N7 O3 . . 87.6(11) ?
O1' N7 O3 . . 125.8(13) ?
O3' N7 O2' . . 117.6(5) ?
O1' N7 O2' . . 117.6(5) ?
O3 N7 O2' . . 54.1(11) ?
O3' N7 O1 . . 148.4(13) ?
O1' N7 O1 . . 47.2(12) ?
O3 N7 O1 . . 122.6(9) ?
O2' N7 O1 . . 79.3(10) ?
O3' N7 O2 . . 35.7(10) ?
O1' N7 O2 . . 93.3(10) ?
O3 N7 O2 . . 122.0(9) ?
O2' N7 O2 . . 144.5(12) ?
O1 N7 O2 . . 115.4(8) ?
Cu1 O4 H4' . . 129.2 ?
Cu1 O4 H4" . . 113.7 ?
H4' O4 H4" . . 117.1 ?

loop_
_geom_bond_atom_site_label_1
_geom_bond_atom_site_label_2
_geom_bond_site_symmetry_2
_geom_bond_distance
_geom_bond_publ_flag
Cu1 N6 3 1.998(2) y
Cu1 N6 7_655 1.998(2) y
Cu1 N3 5_765 2.035(3) y
Cu1 N3 . 2.035(3) y
Cu1 O4 . 2.456(3) y
N1 C2 . 1.319(4) ?
N1 N2 . 1.352(4) ?
N1 C3 . 1.462(4) ?
N2 C1 . 1.306(4) ?
N3 C2 . 1.324(4) ?
N3 C1 . 1.355(4) ?
N4 C7 . 1.318(4) ?
N4 N5 . 1.357(4) ?
N4 C5 . 1.452(4) ?
N5 C6 . 1.304(4) ?
N6 C7 . 1.319(4) ?
N6 C6 . 1.350(4) ?
N6 Cu1 3_445 1.998(2) ?
C1 H1 . 0.9300 ?
C2 H2 . 0.9300 ?
C3 C4 . 1.512(5) ?
C3 H3A . 0.9700 ?
C3 H3B . 0.9700 ?
C4 C5 . 1.526(5) ?
C4 H4A . 0.9700 ?
C4 H4B . 0.9700 ?
C5 H5A . 0.9700 ?
C5 H5B . 0.9700 ?
C6 H6 . 0.9300 ?
C7 H7 . 0.9300 ?
N7 O3' . 1.164(6) ?
N7 O1' . 1.180(5) ?
N7 O3 . 1.199(11) ?
N7 O2' . 1.232(5) ?
N7 O1 . 1.253(10) ?
N7 O2 . 1.261(10) ?
O4 H4' . 0.8499 ?
O4 H4" . 0.8500 ?
O5 H5 . 0.8500 ?

loop_
_geom_torsion_atom_site_label_1
_geom_torsion_atom_site_label_2
_geom_torsion_atom_site_label_3
_geom_torsion_atom_site_label_4
_geom_torsion_site_symmetry_1
_geom_torsion_site_symmetry_2
_geom_torsion_site_symmetry_3
_geom_torsion_site_symmetry_4
_geom_torsion
_geom_torsion_publ_flag
C2 N1 N2 C1 . . . . -0.1(3) ?
C3 N1 N2 C1 . . . . 178.5(3) ?
N6 Cu1 N3 C2 3 . . . 71.7(3) ?
N6 Cu1 N3 C2 7_655 . . . -108.3(3) ?
N3 Cu1 N3 C2 5_765 . . . 142(3) ?
O4 Cu1 N3 C2 . . . . -16.3(3) ?
N6 Cu1 N3 C1 3 . . . -102.6(3) ?
N6 Cu1 N3 C1 7_655 . . . 77.4(3) ?
N3 Cu1 N3 C1 5_765 . . . -32(4) ?
O4 Cu1 N3 C1 . . . . 169.4(3) ?
C7 N4 N5 C6 . . . . 0.3(4) ?
C5 N4 N5 C6 . . . . -179.1(3) ?
N1 N2 C1 N3 . . . . 0.4(4) ?
C2 N3 C1 N2 . . . . -0.5(4) ?
Cu1 N3 C1 N2 . . . . 174.9(2) ?
N2 N1 C2 N3 . . . . -0.2(4) ?
C3 N1 C2 N3 . . . . -178.7(3) ?
C1 N3 C2 N1 . . . . 0.5(3) ?
Cu1 N3 C2 N1 . . . . -175.0(2) ?
C2 N1 C3 C4 . . . . 102.6(4) ?
N2 N1 C3 C4 . . . . -75.7(4) ?
N1 C3 C4 C5 . . . . -65.6(4) ?
C7 N4 C5 C4 . . . . 122.2(4) ?
N5 N4 C5 C4 . . . . -58.5(4) ?
C3 C4 C5 N4 . . . . 108.7(3) ?
N4 N5 C6 N6 . . . . -0.2(4) ?
C7 N6 C6 N5 . . . . 0.0(4) ?
Cu1 N6 C6 N5 3_445 . . . -178.7(2) ?
N5 N4 C7 N6 . . . . -0.2(4) ?
C5 N4 C7 N6 . . . . 179.1(3) ?
C6 N6 C7 N4 . . . . 0.1(4) ?
Cu1 N6 C7 N4 3_445 . . . 178.9(2) ?
